data_1535191
loop_
_publ_author_name
'Berdonosov, P.S.'
'Demianets, L.N.'
'Shabalin, D.G.'
'Olenev, A.V.'
'Popovkin, B.A.'
'Dolgikh, V.A.'

_publ_section_title
;
 Hydrothermal synthesis and crystal structure of Er Se O3 Cl
;
_journal_name_full 'Journal of Solid State Chemistry'
_journal_page_first 111
_journal_page_last 115
_journal_volume 174
_journal_year 2003
_chemical_formula_sum 'Cl Er O3 Se'
_chemical_name_systematic 'Er Se O3 Cl'
_space_group_IT_number 62
_symmetry_space_group_name_Hall '-P 2ac 2n'
_symmetry_space_group_name_H-M 'P n m a'
_cell_angle_alpha 90
_cell_angle_beta 90
_cell_angle_gamma 90
_cell_formula_units_Z 4
_cell_length_a 7.185
_cell_length_b 6.89
_cell_length_c 8.72
_cell_volume 431.681
_citation_journal_id_ASTM JSSCBI
_cod_data_source_file Berdonosov_JSSCBI_2003_878.cif
_cod_data_source_block Cl1Er1O3Se1
_cod_original_cell_volume 431.6805
_cod_original_formula_sum 'Cl1 Er1 O3 Se1'
_cod_database_code 1535191

loop_
_symmetry_equiv_pos_as_xyz
x,y,z
-x+1/2,-y,z+1/2
x+1/2,-y+1/2,-z+1/2
-x,y+1/2,-z
-x,-y,-z
x-1/2,y,-z-1/2
-x-1/2,y-1/2,z-1/2
x,-y-1/2,z

loop_
_atom_site_label
_atom_site_type_symbol
_atom_site_fract_x
_atom_site_fract_y
_atom_site_fract_z
_atom_site_occupancy
_atom_site_U_iso_or_equiv
O2 O-2 0.2494 0.25 1.1808 1 0.0
Se1 Se+4 0.79008 0.25 1.13382 1 0.0
Cl1 Cl-1 0.0592 0.25 0.8169 1 0.0
O1 O-2 0.3578 -0.0737 0.9314 1 0.0
Er1 Er+3 0.39478 0.25 0.96012 1 0.0
